data_1570481
loop_
_publ_author_name
'Han, Zhengyu'
'Zhu, Biao'
'Zang, Yu'
'Zhang, Chaoshen'
'Dong, Xiu-Qin'
'Huang, Hai'
'Sun, Jianwei'

_publ_section_title
;
 Primary activation of <i>para</i>-quinone methides by chiral phosphoric
 acid for enantioselective construction of tetraarylmethanes.
;
_journal_issue 2
_journal_name_full 'Chemical science'
_journal_page_first 720
_journal_page_last 725
_journal_paper_doi 10.1039/d3sc05014a
_journal_volume 15
_journal_year 2024
_chemical_absolute_configuration ad
_chemical_formula_moiety 'C31 H29 N O3, C H4 O'
_chemical_formula_sum 'C32 H33 N O4'
_chemical_formula_weight 495.59
_space_group_crystal_system monoclinic
_space_group_IT_number 4
_space_group_name_Hall 'P 2yb'
_space_group_name_H-M_alt 'P 1 21 1'
_atom_sites_solution_hydrogens geom
_atom_sites_solution_primary iterative
_audit_creation_date 2022-10-26
_audit_creation_method
;
Olex2 1.5-alpha
(compiled 2022.06.10 svn.r3fa896fb for OlexSys, GUI svn.r6535)
;
_audit_update_record
;
2022-12-14 deposited with the CCDC.	2023-11-21 downloaded from the CCDC.
;
_cell_angle_alpha 90
_cell_angle_beta 97.9813(9)
_cell_angle_gamma 90
_cell_formula_units_Z 2
_cell_length_a 13.02736(13)
_cell_length_b 7.62610(7)
_cell_length_c 13.31312(13)
_cell_measurement_reflns_used 7351
_cell_measurement_temperature 100.01(10)
_cell_measurement_theta_max 76.8080
_cell_measurement_theta_min 3.3410
_cell_volume 1309.82(2)
_computing_cell_refinement 'CrysAlisPro 1.171.42.49 (Rigaku OD, 2022)'
_computing_data_collection 'CrysAlisPro 1.171.42.49 (Rigaku OD, 2022)'
_computing_data_reduction 'CrysAlisPro 1.171.42.49 (Rigaku OD, 2022)'
_computing_molecular_graphics 'Olex2 1.5-alpha (Dolomanov et al., 2009)'
_computing_publication_material 'Olex2 1.5-alpha (Dolomanov et al., 2009)'
_computing_structure_refinement 'SHELXL 2014/7 (Sheldrick, 2015)'
_computing_structure_solution 'olex2.solve 1.5-alpha (Bourhis et al., 2015)'
_diffrn_ambient_environment N~2~
_diffrn_ambient_temperature 100.01(10)
_diffrn_detector 'CCD plate'
_diffrn_detector_area_resol_mean 10.3577
_diffrn_detector_type Atlas
_diffrn_measured_fraction_theta_full 0.999
_diffrn_measured_fraction_theta_max 0.978
_diffrn_measurement_details
;
List of Runs (angles in degrees, time in seconds):

  # Type    Start    End  Width  t~exp~   \w     \q     \k     \f   Frames
#--------------------------------------------------------------------------
  1  \w    107.00 175.00   1.00    7.00    --  112.00  77.00  30.00   68
  2  \w    -65.00  12.00   1.00    3.00    --  -41.26  37.00  60.00   77
  3  \w   -114.00 -13.00   1.00    3.00    --  -41.26 -57.00  30.00  101
  4  \w    -46.00 124.00   1.00    3.00    --   41.26   0.00   0.00  170
  5  \w    117.00 178.00   1.00    7.00    --  112.00 111.00 120.00   61
  6  \w    128.00 176.00   1.00    7.00    --  112.00  77.00  60.00   48
  7  \w     36.00 106.00   1.00    7.00    --  112.00-111.00 -90.00   70
  8  \w     85.00 178.00   1.00    7.00    --  112.00  30.00-120.00   93
  9  \w     51.00 108.00   1.00    7.00    --  112.00-111.00 -30.00   57
 10  \w     29.00 103.00   1.00    7.00    --  112.00 -94.00 120.00   74
 11  \w     90.00 177.00   1.00    7.00    --  112.00  30.00 120.00   87
 12  \w     36.00 109.00   1.00    7.00    --  112.00-111.00  90.00   73
 13  \w     87.00 176.00   1.00    7.00    --  112.00  45.00-180.00   89
;
_diffrn_measurement_device 'kappa diffractometer'
_diffrn_measurement_device_type 'SuperNova, Dual, Cu at home/near, Atlas'
_diffrn_measurement_method '\w scans'
_diffrn_orient_matrix_type 'CrysAlisPro convention (1999,Acta A55,543-557)'
_diffrn_orient_matrix_UB_11 0.0695254000
_diffrn_orient_matrix_UB_12 -0.1467843000
_diffrn_orient_matrix_UB_13 -0.0328838000
_diffrn_orient_matrix_UB_21 -0.0970618000
_diffrn_orient_matrix_UB_22 -0.1031077000
_diffrn_orient_matrix_UB_23 -0.0456619000
_diffrn_orient_matrix_UB_31 0.0019590000
_diffrn_orient_matrix_UB_32 0.0930341000
_diffrn_orient_matrix_UB_33 -0.1023846000
_diffrn_radiation_monochromator mirror
_diffrn_radiation_probe x-ray
_diffrn_radiation_type CuK\a
_diffrn_radiation_wavelength 1.54184
_diffrn_reflns_av_R_equivalents 0.0181
_diffrn_reflns_av_unetI/netI 0.0226
_diffrn_reflns_Laue_measured_fraction_full 0.999
_diffrn_reflns_Laue_measured_fraction_max 0.978
_diffrn_reflns_limit_h_max 16
_diffrn_reflns_limit_h_min -14
_diffrn_reflns_limit_k_max 9
_diffrn_reflns_limit_k_min -9
_diffrn_reflns_limit_l_max 13
_diffrn_reflns_limit_l_min -16
_diffrn_reflns_number 8645
_diffrn_reflns_point_group_measured_fraction_full 0.991
_diffrn_reflns_point_group_measured_fraction_max 0.957
_diffrn_reflns_theta_full 67.684
_diffrn_reflns_theta_max 76.874
_diffrn_reflns_theta_min 3.352
_diffrn_source 'micro-focus sealed X-ray tube'
_diffrn_source_current 0.80
_diffrn_source_power 0.040
_diffrn_source_target Cu
_diffrn_source_type 'SuperNova (Cu) X-ray Source'
_diffrn_source_voltage 50
_exptl_absorpt_coefficient_mu 0.655
_exptl_absorpt_correction_T_max 1.00000
_exptl_absorpt_correction_T_min 0.88791
_exptl_absorpt_correction_type multi-scan
_exptl_absorpt_process_details
;
CrysAlisPro 1.171.42.49 (Rigaku Oxford Diffraction, 2022)
Empirical absorption correction using spherical harmonics,
implemented in SCALE3 ABSPACK scaling algorithm.
;
_exptl_crystal_colour colourless
_exptl_crystal_colour_primary colourless
_exptl_crystal_density_diffrn 1.257
_exptl_crystal_description block
_exptl_crystal_F_000 528
_exptl_crystal_size_max 0.2
_exptl_crystal_size_mid 0.18
_exptl_crystal_size_min 0.18
_refine_diff_density_max 0.182
_refine_diff_density_min -0.117
_refine_diff_density_rms 0.028
_refine_ls_abs_structure_details
;
 Flack x determined using 2273 quotients [(I+)-(I-)]/[(I+)+(I-)]
 (Parsons, Flack and Wagner, Acta Cryst. B69 (2013) 249-259).
;
_refine_ls_abs_structure_Flack 0.01(6)
_refine_ls_extinction_coef 0.0020(4)
_refine_ls_extinction_expression Fc^*^=kFc[1+0.001xFc^2^\l^3^/sin(2\q)]^-1/4^
_refine_ls_extinction_method 'SHELXL-2014/7 (Sheldrick 2014'
_refine_ls_goodness_of_fit_ref 1.032
_refine_ls_hydrogen_treatment constr
_refine_ls_matrix_type full
_refine_ls_number_parameters 342
_refine_ls_number_reflns 5291
_refine_ls_number_restraints 1
_refine_ls_restrained_S_all 1.032
_refine_ls_R_factor_all 0.0256
_refine_ls_R_factor_gt 0.0247
_refine_ls_shift/su_max 0.000
_refine_ls_shift/su_mean 0.000
_refine_ls_structure_factor_coef Fsqd
_refine_ls_weighting_details 'w=1/[\s^2^(Fo^2^)+(0.0358P)^2^+0.1781P] where P=(Fo^2^+2Fc^2^)/3'
_refine_ls_weighting_scheme calc
_refine_ls_wR_factor_gt 0.0647
_refine_ls_wR_factor_ref 0.0652
_reflns_Friedel_coverage 0.816
_reflns_Friedel_fraction_full 0.982
_reflns_Friedel_fraction_max 0.933
_reflns_number_gt 5170
_reflns_number_total 5291
_reflns_threshold_expression 'I > 2\s(I)'
_cod_data_source_file d3sc05014a2.cif
_cod_data_source_block sliu4cult_auto
_cod_depositor_comments 'Adding full bibliography for 1570481.cif.'
_cod_database_code 1570481
_shelx_shelxl_version_number 2014/7
_chemical_oxdiff_formula 'C32 H33 N O4'
_shelx_space_group_comment
;
The symmetry employed for this shelxl refinement is uniquely defined
by the following loop, which should always be used as a source of
symmetry information in preference to the above space-group names.
They are only intended as comments.
;
_shelx_estimated_absorpt_t_max 0.891
_shelx_estimated_absorpt_t_min 0.880
_olex2_refinement_description
;
1. Fixed Uiso
 At 1.2 times of:
  All C(H) groups
 At 1.5 times of:
  All C(H,H,H) groups, All O(H) groups
2.a Aromatic/amide H refined with riding coordinates:
 C2(H2), C3(H3A), C5(H5), C8(H8), C13(H13), C14(H14), C16(H16), C17(H17),
 C23(H23), C24(H24), C25(H25), C26(H26), C32(H32), C33(H33), C35(H35), C36(H36)
2.b Idealised Me refined as rotating group:
 C9(H9A,H9B,H9C), C10(H10A,H10B,H10C), C27(H27A,H27B,H27C), C37(H37A,H37B,
 H37C), C1S(H1SA,H1SB,H1SC)
2.c Idealised tetrahedral OH refined as rotating group:
 O3(H3), O1S(H1S)
;
_olex2_submission_special_instructions 'No special instructions were received'
_oxdiff_exptl_absorpt_empirical_details
;
Empirical correction (ABSPACK) includes:
- Absorption correction using spherical harmonics
- Frame scaling
;
_oxdiff_exptl_absorpt_empirical_full_max 1.257
_oxdiff_exptl_absorpt_empirical_full_min 0.891

loop_
_space_group_symop_operation_xyz
'x, y, z'
'-x, y+1/2, -z'

loop_
_atom_site_label
_atom_site_type_symbol
_atom_site_fract_x
_atom_site_fract_y
_atom_site_fract_z
_atom_site_U_iso_or_equiv
_atom_site_adp_type
_atom_site_occupancy
_atom_site_site_symmetry_order
_atom_site_calc_flag
_atom_site_refinement_flags_posn
_atom_site_refinement_flags_adp
_atom_site_refinement_flags_occupancy
_atom_site_disorder_assembly
_atom_site_disorder_group
O1 O 0.31627(8) 0.09726(16) 0.20768(9) 0.0223(2) Uani 1 1 d . . . . .
O2 O 0.85852(9) 0.40590(15) 0.46748(8) 0.0215(2) Uani 1 1 d . . . . .
O3 O 1.11911(9) 0.60047(18) 0.17699(10) 0.0290(3) Uani 1 1 d . . . . .
H3 H 1.1155 0.7101 0.1717 0.044 Uiso 1 1 calc R U . . .
N1 N 0.67732(11) 0.04307(19) 0.04126(10) 0.0198(3) Uani 1 1 d . . . . .
C1 C 0.58233(12) 0.0389(2) 0.07496(11) 0.0176(3) Uani 1 1 d . . . . .
C2 C 0.48966(12) -0.0372(2) 0.03008(11) 0.0201(3) Uani 1 1 d . . . . .
H2 H 0.4865 -0.1024 -0.0311 0.024 Uiso 1 1 calc R U . . .
C3 C 0.40304(12) -0.0145(2) 0.07734(12) 0.0201(3) Uani 1 1 d . . . . .
H3A H 0.3387 -0.0634 0.0482 0.024 Uiso 1 1 calc R U . . .
C4 C 0.40936(12) 0.0808(2) 0.16879(12) 0.0189(3) Uani 1 1 d . . . . .
C5 C 0.50111(12) 0.1537(2) 0.21506(11) 0.0178(3) Uani 1 1 d . . . . .
H5 H 0.5040 0.2151 0.2775 0.021 Uiso 1 1 calc R U . . .
C6 C 0.59043(12) 0.1342(2) 0.16688(11) 0.0166(3) Uani 1 1 d . . . . .
C7 C 0.69599(12) 0.1968(2) 0.18816(11) 0.0164(3) Uani 1 1 d . . . . .
C8 C 0.74424(12) 0.1376(2) 0.10907(12) 0.0190(3) Uani 1 1 d . . . . .
H8 H 0.8148 0.1593 0.1024 0.023 Uiso 1 1 calc R U . . .
C9 C 0.70238(14) -0.0465(3) -0.04858(13) 0.0297(4) Uani 1 1 d . . . . .
H9A H 0.7039 -0.1734 -0.0367 0.044 Uiso 1 1 calc R U . . .
H9B H 0.7704 -0.0075 -0.0632 0.044 Uiso 1 1 calc R U . . .
H9C H 0.6497 -0.0191 -0.1064 0.044 Uiso 1 1 calc R U . . .
C10 C 0.31618(13) 0.2023(2) 0.29675(13) 0.0247(3) Uani 1 1 d . . . . .
H10A H 0.3363 0.3226 0.2826 0.037 Uiso 1 1 calc R U . . .
H10B H 0.3656 0.1537 0.3519 0.037 Uiso 1 1 calc R U . . .
H10C H 0.2466 0.2025 0.3168 0.037 Uiso 1 1 calc R U . . .
C11 C 0.74535(11) 0.2991(2) 0.28213(11) 0.0157(3) Uani 1 1 d . . . . .
C12 C 0.84495(12) 0.3896(2) 0.25657(11) 0.0165(3) Uani 1 1 d . . . . .
C13 C 0.93121(12) 0.2855(2) 0.24520(11) 0.0195(3) Uani 1 1 d . . . . .
H13 H 0.9278 0.1627 0.2562 0.023 Uiso 1 1 calc R U . . .
C14 C 1.02141(12) 0.3571(2) 0.21831(12) 0.0213(3) Uani 1 1 d . . . . .
H14 H 1.0784 0.2832 0.2101 0.026 Uiso 1 1 calc R U . . .
C15 C 1.02855(12) 0.5373(2) 0.20327(11) 0.0211(3) Uani 1 1 d . . . . .
C16 C 0.94471(12) 0.6436(2) 0.21658(12) 0.0207(3) Uani 1 1 d . . . . .
H16 H 0.9492 0.7668 0.2077 0.025 Uiso 1 1 calc R U . . .
C17 C 0.85449(12) 0.5703(2) 0.24286(11) 0.0187(3) Uani 1 1 d . . . . .
H17 H 0.7980 0.6447 0.2517 0.022 Uiso 1 1 calc R U . . .
C21 C 0.77563(11) 0.1716(2) 0.37166(11) 0.0172(3) Uani 1 1 d . . . . .
C22 C 0.83373(12) 0.2317(2) 0.46298(12) 0.0184(3) Uani 1 1 d . . . . .
C23 C 0.86204(12) 0.1172(2) 0.54328(12) 0.0212(3) Uani 1 1 d . . . . .
H23 H 0.9017 0.1587 0.6039 0.025 Uiso 1 1 calc R U . . .
C24 C 0.83242(13) -0.0582(2) 0.53505(13) 0.0245(3) Uani 1 1 d . . . . .
H24 H 0.8518 -0.1359 0.5902 0.029 Uiso 1 1 calc R U . . .
C25 C 0.77490(14) -0.1201(2) 0.44704(13) 0.0244(3) Uani 1 1 d . . . . .
H25 H 0.7544 -0.2396 0.4415 0.029 Uiso 1 1 calc R U . . .
C26 C 0.74730(12) -0.0045(2) 0.36636(12) 0.0208(3) Uani 1 1 d . . . . .
H26 H 0.7079 -0.0474 0.3060 0.025 Uiso 1 1 calc R U . . .
C27 C 0.91788(13) 0.4692(2) 0.55832(12) 0.0244(3) Uani 1 1 d . . . . .
H27A H 0.9319 0.5945 0.5511 0.037 Uiso 1 1 calc R U . . .
H27B H 0.9836 0.4050 0.5709 0.037 Uiso 1 1 calc R U . . .
H27C H 0.8789 0.4517 0.6154 0.037 Uiso 1 1 calc R U . . .
C31 C 0.66225(11) 0.4303(2) 0.30700(11) 0.0159(3) Uani 1 1 d . . . . .
C32 C 0.61497(12) 0.5418(2) 0.23084(11) 0.0177(3) Uani 1 1 d . . . . .
H32 H 0.6427 0.5499 0.1687 0.021 Uiso 1 1 calc R U . . .
C33 C 0.52856(12) 0.6407(2) 0.24407(12) 0.0205(3) Uani 1 1 d . . . . .
H33 H 0.4987 0.7163 0.1912 0.025 Uiso 1 1 calc R U . . .
C34 C 0.48469(12) 0.6311(2) 0.33381(12) 0.0206(3) Uani 1 1 d . . . . .
C35 C 0.53358(13) 0.5252(2) 0.41110(12) 0.0211(3) Uani 1 1 d . . . . .
H35 H 0.5067 0.5194 0.4738 0.025 Uiso 1 1 calc R U . . .
C36 C 0.62135(12) 0.4275(2) 0.39842(11) 0.0186(3) Uani 1 1 d . . . . .
H36 H 0.6538 0.3578 0.4529 0.022 Uiso 1 1 calc R U . . .
C37 C 0.38603(14) 0.7281(2) 0.34512(14) 0.0277(4) Uani 1 1 d . . . . .
H37A H 0.4030 0.8464 0.3711 0.042 Uiso 1 1 calc R U . . .
H37B H 0.3484 0.6649 0.3927 0.042 Uiso 1 1 calc R U . . .
H37C H 0.3427 0.7360 0.2790 0.042 Uiso 1 1 calc R U . . .
O1S O 0.12448(9) -0.05013(19) 0.14470(9) 0.0291(3) Uani 1 1 d . . . . .
H1S H 0.1856 -0.0142 0.1598 0.044 Uiso 1 1 calc R U . . .
C1S C 0.08592(16) 0.0017(3) 0.04337(15) 0.0368(4) Uani 1 1 d . . . . .
H1SA H 0.1315 -0.0441 -0.0031 0.055 Uiso 1 1 calc R U . . .
H1SB H 0.0839 0.1300 0.0392 0.055 Uiso 1 1 calc R U . . .
H1SC H 0.0159 -0.0452 0.0246 0.055 Uiso 1 1 calc R U . . .

loop_
_atom_site_aniso_label
_atom_site_aniso_U_11
_atom_site_aniso_U_22
_atom_site_aniso_U_33
_atom_site_aniso_U_23
_atom_site_aniso_U_13
_atom_site_aniso_U_12
O1 0.0161(5) 0.0264(6) 0.0243(6) -0.0055(5) 0.0019(4) -0.0025(4)
O2 0.0250(6) 0.0205(6) 0.0174(5) 0.0000(4) -0.0034(4) -0.0034(4)
O3 0.0193(6) 0.0341(7) 0.0356(7) -0.0026(6) 0.0105(5) -0.0054(5)
N1 0.0224(7) 0.0219(6) 0.0153(6) -0.0021(5) 0.0033(5) -0.0014(5)
C1 0.0215(7) 0.0165(7) 0.0146(6) 0.0015(6) 0.0014(5) 0.0005(6)
C2 0.0262(8) 0.0182(7) 0.0146(7) -0.0002(6) -0.0017(6) -0.0006(6)
C3 0.0192(7) 0.0190(7) 0.0202(7) -0.0003(6) -0.0037(6) -0.0022(6)
C4 0.0181(7) 0.0184(7) 0.0197(7) 0.0014(6) 0.0012(6) 0.0006(6)
C5 0.0189(7) 0.0177(7) 0.0163(7) -0.0005(6) 0.0003(5) -0.0006(6)
C6 0.0188(7) 0.0151(7) 0.0148(6) 0.0006(6) -0.0012(5) -0.0001(6)
C7 0.0172(7) 0.0161(7) 0.0153(7) 0.0012(5) 0.0001(5) -0.0003(5)
C8 0.0195(7) 0.0199(7) 0.0178(7) -0.0003(6) 0.0028(5) -0.0016(6)
C9 0.0295(8) 0.0379(10) 0.0230(8) -0.0124(8) 0.0088(7) -0.0054(8)
C10 0.0190(7) 0.0281(8) 0.0274(8) -0.0067(7) 0.0050(6) -0.0008(6)
C11 0.0158(6) 0.0170(7) 0.0137(7) 0.0000(6) 0.0000(5) -0.0007(6)
C12 0.0155(7) 0.0215(7) 0.0118(6) -0.0003(5) -0.0005(5) -0.0014(6)
C13 0.0192(7) 0.0216(7) 0.0166(7) 0.0002(6) -0.0013(6) 0.0009(6)
C14 0.0168(7) 0.0283(8) 0.0184(7) -0.0035(6) 0.0005(6) 0.0029(6)
C15 0.0167(7) 0.0303(8) 0.0163(7) -0.0030(6) 0.0027(6) -0.0043(6)
C16 0.0212(7) 0.0218(8) 0.0189(7) -0.0012(6) 0.0023(6) -0.0037(6)
C17 0.0186(7) 0.0207(8) 0.0166(7) -0.0022(6) 0.0018(6) -0.0006(6)
C21 0.0151(6) 0.0200(7) 0.0163(7) 0.0022(6) 0.0017(5) 0.0006(5)
C22 0.0167(7) 0.0207(7) 0.0176(7) 0.0001(6) 0.0018(5) -0.0002(6)
C23 0.0206(7) 0.0275(8) 0.0150(7) 0.0013(6) 0.0002(6) -0.0006(6)
C24 0.0260(8) 0.0274(8) 0.0197(8) 0.0086(6) 0.0019(6) 0.0014(7)
C25 0.0281(8) 0.0202(8) 0.0246(8) 0.0045(6) 0.0021(7) -0.0027(6)
C26 0.0213(7) 0.0213(8) 0.0191(7) 0.0014(6) 0.0007(6) -0.0012(6)
C27 0.0247(8) 0.0264(8) 0.0205(8) -0.0038(6) -0.0031(6) -0.0022(7)
C31 0.0143(6) 0.0164(7) 0.0166(7) -0.0016(6) 0.0010(5) -0.0035(5)
C32 0.0191(7) 0.0185(7) 0.0155(7) -0.0002(6) 0.0023(5) -0.0022(6)
C33 0.0218(7) 0.0189(7) 0.0203(7) 0.0019(6) 0.0010(6) 0.0001(6)
C34 0.0199(7) 0.0200(7) 0.0221(8) -0.0041(6) 0.0031(6) -0.0001(6)
C35 0.0228(8) 0.0245(8) 0.0164(7) -0.0034(6) 0.0046(6) -0.0022(6)
C36 0.0198(7) 0.0214(7) 0.0142(7) -0.0006(6) 0.0005(5) -0.0011(6)
C37 0.0282(9) 0.0287(9) 0.0273(9) -0.0012(7) 0.0074(7) 0.0066(7)
O1S 0.0223(6) 0.0360(7) 0.0280(6) 0.0009(5) 0.0006(5) -0.0087(5)
C1S 0.0358(10) 0.0451(12) 0.0273(9) -0.0036(8) -0.0036(7) 0.0012(9)

loop_
_atom_type_symbol
_atom_type_description
_atom_type_scat_dispersion_real
_atom_type_scat_dispersion_imag
_atom_type_scat_source
C C 0.0181 0.0091 'International Tables Vol C Tables 4.2.6.8 and 6.1.1.4'
H H 0.0000 0.0000 'International Tables Vol C Tables 4.2.6.8 and 6.1.1.4'
N N 0.0311 0.0180 'International Tables Vol C Tables 4.2.6.8 and 6.1.1.4'
O O 0.0492 0.0322 'International Tables Vol C Tables 4.2.6.8 and 6.1.1.4'

loop_
_geom_angle_atom_site_label_1
_geom_angle_atom_site_label_2
_geom_angle_atom_site_label_3
_geom_angle
_geom_angle_site_symmetry_1
_geom_angle_site_symmetry_3
_geom_angle_publ_flag
C4 O1 C10 117.43(12) . . ?
C22 O2 C27 117.60(13) . . ?
C15 O3 H3 109.5 . . ?
C1 N1 C9 124.98(14) . . ?
C8 N1 C1 108.46(13) . . ?
C8 N1 C9 126.48(14) . . ?
N1 C1 C2 129.34(14) . . ?
N1 C1 C6 107.96(13) . . ?
C2 C1 C6 122.67(14) . . ?
C1 C2 H2 121.1 . . ?
C3 C2 C1 117.83(14) . . ?
C3 C2 H2 121.1 . . ?
C2 C3 H3A 119.8 . . ?
C2 C3 C4 120.37(14) . . ?
C4 C3 H3A 119.8 . . ?
O1 C4 C3 114.77(14) . . ?
C5 C4 O1 122.89(14) . . ?
C5 C4 C3 122.34(15) . . ?
C4 C5 H5 120.9 . . ?
C4 C5 C6 118.10(14) . . ?
C6 C5 H5 120.9 . . ?
C1 C6 C7 107.08(13) . . ?
C5 C6 C1 118.67(14) . . ?
C5 C6 C7 134.22(14) . . ?
C6 C7 C11 127.29(13) . . ?
C8 C7 C6 105.36(13) . . ?
C8 C7 C11 127.27(14) . . ?
N1 C8 C7 111.14(14) . . ?
N1 C8 H8 124.4 . . ?
C7 C8 H8 124.4 . . ?
N1 C9 H9A 109.5 . . ?
N1 C9 H9B 109.5 . . ?
N1 C9 H9C 109.5 . . ?
H9A C9 H9B 109.5 . . ?
H9A C9 H9C 109.5 . . ?
H9B C9 H9C 109.5 . . ?
O1 C10 H10A 109.5 . . ?
O1 C10 H10B 109.5 . . ?
O1 C10 H10C 109.5 . . ?
H10A C10 H10B 109.5 . . ?
H10A C10 H10C 109.5 . . ?
H10B C10 H10C 109.5 . . ?
C7 C11 C12 108.42(12) . . ?
C7 C11 C21 109.95(12) . . ?
C7 C11 C31 106.07(11) . . ?
C21 C11 C12 108.54(12) . . ?
C31 C11 C12 113.09(12) . . ?
C31 C11 C21 110.72(12) . . ?
C13 C12 C11 118.69(14) . . ?
C17 C12 C11 124.09(14) . . ?
C17 C12 C13 117.21(14) . . ?
C12 C13 H13 119.1 . . ?
C14 C13 C12 121.73(15) . . ?
C14 C13 H13 119.1 . . ?
C13 C14 H14 120.0 . . ?
C13 C14 C15 120.06(15) . . ?
C15 C14 H14 120.0 . . ?
O3 C15 C14 117.56(16) . . ?
O3 C15 C16 123.29(16) . . ?
C16 C15 C14 119.14(15) . . ?
C15 C16 H16 119.9 . . ?
C17 C16 C15 120.28(15) . . ?
C17 C16 H16 119.9 . . ?
C12 C17 H17 119.2 . . ?
C16 C17 C12 121.54(15) . . ?
C16 C17 H17 119.2 . . ?
C22 C21 C11 120.45(13) . . ?
C26 C21 C11 122.02(14) . . ?
C26 C21 C22 117.53(14) . . ?
O2 C22 C21 116.56(13) . . ?
O2 C22 C23 122.76(14) . . ?
C23 C22 C21 120.67(14) . . ?
C22 C23 H23 119.9 . . ?
C22 C23 C24 120.13(15) . . ?
C24 C23 H23 119.9 . . ?
C23 C24 H24 119.8 . . ?
C25 C24 C23 120.38(15) . . ?
C25 C24 H24 119.8 . . ?
C24 C25 H25 120.4 . . ?
C24 C25 C26 119.17(16) . . ?
C26 C25 H25 120.4 . . ?
C21 C26 C25 122.11(15) . . ?
C21 C26 H26 118.9 . . ?
C25 C26 H26 118.9 . . ?
O2 C27 H27A 109.5 . . ?
O2 C27 H27B 109.5 . . ?
O2 C27 H27C 109.5 . . ?
H27A C27 H27B 109.5 . . ?
H27A C27 H27C 109.5 . . ?
H27B C27 H27C 109.5 . . ?
C32 C31 C11 119.33(13) . . ?
C36 C31 C11 122.78(13) . . ?
C36 C31 C32 117.31(14) . . ?
C31 C32 H32 119.3 . . ?
C33 C32 C31 121.48(14) . . ?
C33 C32 H32 119.3 . . ?
C32 C33 H33 119.5 . . ?
C32 C33 C34 121.06(15) . . ?
C34 C33 H33 119.5 . . ?
C33 C34 C37 121.01(15) . . ?
C35 C34 C33 117.65(14) . . ?
C35 C34 C37 121.32(14) . . ?
C34 C35 H35 119.3 . . ?
C34 C35 C36 121.30(14) . . ?
C36 C35 H35 119.3 . . ?
C31 C36 H36 119.5 . . ?
C35 C36 C31 121.09(14) . . ?
C35 C36 H36 119.5 . . ?
C34 C37 H37A 109.5 . . ?
C34 C37 H37B 109.5 . . ?
C34 C37 H37C 109.5 . . ?
H37A C37 H37B 109.5 . . ?
H37A C37 H37C 109.5 . . ?
H37B C37 H37C 109.5 . . ?
C1S O1S H1S 109.5 . . ?
O1S C1S H1SA 109.5 . . ?
O1S C1S H1SB 109.5 . . ?
O1S C1S H1SC 109.5 . . ?
H1SA C1S H1SB 109.5 . . ?
H1SA C1S H1SC 109.5 . . ?
H1SB C1S H1SC 109.5 . . ?

loop_
_geom_bond_atom_site_label_1
_geom_bond_atom_site_label_2
_geom_bond_distance
_geom_bond_site_symmetry_2
_geom_bond_publ_flag
O1 C4 1.3888(19) . ?
O1 C10 1.431(2) . ?
O2 C22 1.3668(19) . ?
O2 C27 1.4262(18) . ?
O3 H3 0.8400 . ?
O3 C15 1.3642(19) . ?
N1 C1 1.374(2) . ?
N1 C8 1.370(2) . ?
N1 C9 1.453(2) . ?
C1 C2 1.397(2) . ?
C1 C6 1.414(2) . ?
C2 H2 0.9500 . ?
C2 C3 1.377(2) . ?
C3 H3A 0.9500 . ?
C3 C4 1.411(2) . ?
C4 C5 1.383(2) . ?
C5 H5 0.9500 . ?
C5 C6 1.412(2) . ?
C6 C7 1.446(2) . ?
C7 C8 1.375(2) . ?
C7 C11 1.538(2) . ?
C8 H8 0.9500 . ?
C9 H9A 0.9800 . ?
C9 H9B 0.9800 . ?
C9 H9C 0.9800 . ?
C10 H10A 0.9800 . ?
C10 H10B 0.9800 . ?
C10 H10C 0.9800 . ?
C11 C12 1.549(2) . ?
C11 C21 1.546(2) . ?
C11 C31 1.544(2) . ?
C12 C13 1.401(2) . ?
C12 C17 1.398(2) . ?
C13 H13 0.9500 . ?
C13 C14 1.387(2) . ?
C14 H14 0.9500 . ?
C14 C15 1.394(2) . ?
C15 C16 1.391(2) . ?
C16 H16 0.9500 . ?
C16 C17 1.389(2) . ?
C17 H17 0.9500 . ?
C21 C22 1.416(2) . ?
C21 C26 1.391(2) . ?
C22 C23 1.390(2) . ?
C23 H23 0.9500 . ?
C23 C24 1.392(2) . ?
C24 H24 0.9500 . ?
C24 C25 1.383(2) . ?
C25 H25 0.9500 . ?
C25 C26 1.398(2) . ?
C26 H26 0.9500 . ?
C27 H27A 0.9800 . ?
C27 H27B 0.9800 . ?
C27 H27C 0.9800 . ?
C31 C32 1.399(2) . ?
C31 C36 1.395(2) . ?
C32 H32 0.9500 . ?
C32 C33 1.387(2) . ?
C33 H33 0.9500 . ?
C33 C34 1.396(2) . ?
C34 C35 1.391(2) . ?
C34 C37 1.509(2) . ?
C35 H35 0.9500 . ?
C35 C36 1.395(2) . ?
C36 H36 0.9500 . ?
C37 H37A 0.9800 . ?
C37 H37B 0.9800 . ?
C37 H37C 0.9800 . ?
O1S H1S 0.8400 . ?
O1S C1S 1.428(2) . ?
C1S H1SA 0.9800 . ?
C1S H1SB 0.9800 . ?
C1S H1SC 0.9800 . ?

loop_
_geom_torsion_atom_site_label_1
_geom_torsion_atom_site_label_2
_geom_torsion_atom_site_label_3
_geom_torsion_atom_site_label_4
_geom_torsion
_geom_torsion_site_symmetry_1
_geom_torsion_site_symmetry_2
_geom_torsion_site_symmetry_3
_geom_torsion_site_symmetry_4
_geom_torsion_publ_flag
O1 C4 C5 C6 -177.72(14) . . . . ?
O2 C22 C23 C24 178.49(15) . . . . ?
O3 C15 C16 C17 179.64(14) . . . . ?
N1 C1 C2 C3 -176.59(16) . . . . ?
N1 C1 C6 C5 177.97(14) . . . . ?
N1 C1 C6 C7 -0.20(17) . . . . ?
C1 N1 C8 C7 0.18(19) . . . . ?
C1 C2 C3 C4 -0.8(2) . . . . ?
C1 C6 C7 C8 0.30(17) . . . . ?
C1 C6 C7 C11 -176.66(14) . . . . ?
C2 C1 C6 C5 -0.2(2) . . . . ?
C2 C1 C6 C7 -178.41(14) . . . . ?
C2 C3 C4 O1 178.75(14) . . . . ?
C2 C3 C4 C5 -0.5(2) . . . . ?
C3 C4 C5 C6 1.5(2) . . . . ?
C4 C5 C6 C1 -1.1(2) . . . . ?
C4 C5 C6 C7 176.49(16) . . . . ?
C5 C6 C7 C8 -177.46(17) . . . . ?
C5 C6 C7 C11 5.6(3) . . . . ?
C6 C1 C2 C3 1.2(2) . . . . ?
C6 C7 C8 N1 -0.30(18) . . . . ?
C6 C7 C11 C12 -161.47(14) . . . . ?
C6 C7 C11 C21 80.02(18) . . . . ?
C6 C7 C11 C31 -39.73(19) . . . . ?
C7 C11 C12 C13 -70.63(16) . . . . ?
C7 C11 C12 C17 108.67(16) . . . . ?
C7 C11 C21 C22 172.38(13) . . . . ?
C7 C11 C21 C26 -7.8(2) . . . . ?
C7 C11 C31 C32 -52.56(17) . . . . ?
C7 C11 C31 C36 118.46(15) . . . . ?
C8 N1 C1 C2 178.07(16) . . . . ?
C8 N1 C1 C6 0.02(18) . . . . ?
C8 C7 C11 C12 22.2(2) . . . . ?
C8 C7 C11 C21 -96.30(18) . . . . ?
C8 C7 C11 C31 143.95(15) . . . . ?
C9 N1 C1 C2 -4.9(3) . . . . ?
C9 N1 C1 C6 177.04(15) . . . . ?
C9 N1 C8 C7 -176.78(16) . . . . ?
C10 O1 C4 C3 -175.99(14) . . . . ?
C10 O1 C4 C5 3.2(2) . . . . ?
C11 C7 C8 N1 176.66(15) . . . . ?
C11 C12 C13 C14 177.36(14) . . . . ?
C11 C12 C17 C16 -177.77(13) . . . . ?
C11 C21 C22 O2 1.4(2) . . . . ?
C11 C21 C22 C23 -179.34(14) . . . . ?
C11 C21 C26 C25 179.76(15) . . . . ?
C11 C31 C32 C33 169.15(14) . . . . ?
C11 C31 C36 C35 -167.94(14) . . . . ?
C12 C11 C21 C22 53.95(18) . . . . ?
C12 C11 C21 C26 -126.20(15) . . . . ?
C12 C11 C31 C32 66.14(17) . . . . ?
C12 C11 C31 C36 -122.84(15) . . . . ?
C12 C13 C14 C15 0.9(2) . . . . ?
C13 C12 C17 C16 1.5(2) . . . . ?
C13 C14 C15 O3 179.96(13) . . . . ?
C13 C14 C15 C16 0.6(2) . . . . ?
C14 C15 C16 C17 -1.1(2) . . . . ?
C15 C16 C17 C12 0.0(2) . . . . ?
C17 C12 C13 C14 -2.0(2) . . . . ?
C21 C11 C12 C13 48.76(17) . . . . ?
C21 C11 C12 C17 -131.93(15) . . . . ?
C21 C11 C31 C32 -171.80(13) . . . . ?
C21 C11 C31 C36 -0.79(19) . . . . ?
C21 C22 C23 C24 -0.7(2) . . . . ?
C22 C21 C26 C25 -0.4(2) . . . . ?
C22 C23 C24 C25 0.1(2) . . . . ?
C23 C24 C25 C26 0.3(3) . . . . ?
C24 C25 C26 C21 -0.1(3) . . . . ?
C26 C21 C22 O2 -178.42(14) . . . . ?
C26 C21 C22 C23 0.8(2) . . . . ?
C27 O2 C22 C21 -179.41(13) . . . . ?
C27 O2 C22 C23 1.4(2) . . . . ?
C31 C11 C12 C13 172.04(13) . . . . ?
C31 C11 C12 C17 -8.7(2) . . . . ?
C31 C11 C21 C22 -70.74(17) . . . . ?
C31 C11 C21 C26 109.11(16) . . . . ?
C31 C32 C33 C34 -0.8(2) . . . . ?
C32 C31 C36 C35 3.2(2) . . . . ?
C32 C33 C34 C35 3.0(2) . . . . ?
C32 C33 C34 C37 -175.30(16) . . . . ?
C33 C34 C35 C36 -2.1(2) . . . . ?
C34 C35 C36 C31 -1.1(2) . . . . ?
C36 C31 C32 C33 -2.4(2) . . . . ?
C37 C34 C35 C36 176.19(16) . . . . ?
